data_1574616
loop_
_publ_author_name
'Wang, Rongqi'
'Wang, Ruxue'
'Chen, Zeqin'
'Li, Laiwen'
'Zong, Xinyu'
'Wang, Jing'
'Zong, Ziao'

_publ_section_title
;
 A stable Zn-coordination polymer for the quantitative and selective
 detection of biomarker phenylglyoxylic acid in urine.
;
_journal_issue 22
_journal_name_full 'Analytical methods : advancing methods and applications'
_journal_page_first 4639
_journal_page_last 4645
_journal_paper_doi 10.1039/d5ay00405e
_journal_volume 17
_journal_year 2025
_chemical_formula_moiety 'C45 H30 N8 O4 Zn, 2(H2 O), C18 H14 N4'
_chemical_formula_sum 'C63 H48 N12 O6 Zn'
_chemical_formula_weight 1134.50
_space_group_crystal_system monoclinic
_space_group_IT_number 14
_space_group_name_Hall '-P 2yn'
_space_group_name_H-M_alt 'P 1 21/n 1'
_atom_sites_solution_hydrogens mixed
_atom_sites_solution_primary dual
_audit_creation_date 2022-06-20
_audit_creation_method
;
Olex2 1.5-alpha
(compiled 2022.04.07 svn.rca3783a0 for OlexSys, GUI svn.r6498)
;
_audit_update_record
;
2025-01-24 deposited with the CCDC.	2025-05-13 downloaded from the CCDC.
;
_cell_angle_alpha 90
_cell_angle_beta 97.8540(10)
_cell_angle_gamma 90
_cell_formula_units_Z 4
_cell_length_a 9.5187(4)
_cell_length_b 20.2959(11)
_cell_length_c 27.6279(14)
_cell_measurement_reflns_used 9966
_cell_measurement_temperature 249.00
_cell_measurement_theta_max 23.258
_cell_measurement_theta_min 2.447
_cell_volume 5287.4(5)
_computing_cell_refinement 'SAINT V8.40B (?, 2016)'
_computing_data_reduction 'SAINT V8.40B (?, 2016)'
_computing_molecular_graphics 'Olex2 1.5-alpha (Dolomanov et al., 2009)'
_computing_publication_material 'Olex2 1.5-alpha (Dolomanov et al., 2009)'
_computing_structure_refinement 'SHELXL 2018/3 (Sheldrick, 2015)'
_computing_structure_solution 'SHELXT 2018/2 (Sheldrick, 2018)'
_diffrn_ambient_temperature 249.00
_diffrn_measured_fraction_theta_full 0.998
_diffrn_measured_fraction_theta_max 0.998
_diffrn_measurement_device_type 'Bruker APEX-II CCD'
_diffrn_measurement_method '\f and \w scans'
_diffrn_radiation_type MoK\a
_diffrn_radiation_wavelength 0.71073
_diffrn_reflns_av_R_equivalents 0.1072
_diffrn_reflns_av_unetI/netI 0.0489
_diffrn_reflns_Laue_measured_fraction_full 0.998
_diffrn_reflns_Laue_measured_fraction_max 0.998
_diffrn_reflns_limit_h_max 11
_diffrn_reflns_limit_h_min -11
_diffrn_reflns_limit_k_max 23
_diffrn_reflns_limit_k_min -23
_diffrn_reflns_limit_l_max 32
_diffrn_reflns_limit_l_min -32
_diffrn_reflns_number 82499
_diffrn_reflns_point_group_measured_fraction_full 0.998
_diffrn_reflns_point_group_measured_fraction_max 0.998
_diffrn_reflns_theta_full 24.739
_diffrn_reflns_theta_max 24.739
_diffrn_reflns_theta_min 2.007
_diffrn_source_current 1.4
_diffrn_source_power 0.07
_diffrn_source_voltage 50.0
_diffrn_standards_number 0
_exptl_absorpt_coefficient_mu 0.533
_exptl_absorpt_correction_T_max 0.7424
_exptl_absorpt_correction_T_min 0.7040
_exptl_absorpt_correction_type multi-scan
_exptl_absorpt_process_details
;
SADABS-2016/2 (Bruker,2016/2) was used for absorption correction.
wR2(int) was 0.1109 before and 0.0731 after correction.
The Ratio of minimum to maximum transmission is 0.9483.
The \l/2 correction factor is Not present.
;
_exptl_crystal_colour colourless
_exptl_crystal_colour_primary colourless
_exptl_crystal_density_diffrn 1.425
_exptl_crystal_description block
_exptl_crystal_F_000 2352
_exptl_crystal_size_max 0.2
_exptl_crystal_size_mid 0.12
_exptl_crystal_size_min 0.1
_refine_diff_density_max 0.282
_refine_diff_density_min -0.378
_refine_diff_density_rms 0.057
_refine_ls_extinction_coef 0.00084(16)
_refine_ls_extinction_expression Fc^*^=kFc[1+0.001xFc^2^\l^3^/sin(2\q)]^-1/4^
_refine_ls_extinction_method 'SHELXL-2018/3 (Sheldrick 2018)'
_refine_ls_goodness_of_fit_ref 1.053
_refine_ls_hydrogen_treatment constr
_refine_ls_matrix_type full
_refine_ls_number_parameters 746
_refine_ls_number_reflns 9028
_refine_ls_number_restraints 2
_refine_ls_restrained_S_all 1.053
_refine_ls_R_factor_all 0.0847
_refine_ls_R_factor_gt 0.0480
_refine_ls_shift/su_max 0.001
_refine_ls_shift/su_mean 0.000
_refine_ls_structure_factor_coef Fsqd
_refine_ls_weighting_details 'w=1/[\s^2^(Fo^2^)+(0.0433P)^2^+5.2646P] where P=(Fo^2^+2Fc^2^)/3'
_refine_ls_weighting_scheme calc
_refine_ls_wR_factor_gt 0.1053
_refine_ls_wR_factor_ref 0.1264
_reflns_Friedel_coverage 0.000
_reflns_number_gt 6207
_reflns_number_total 9028
_reflns_threshold_expression 'I > 2\s(I)'
_cod_data_source_file d5ay00405e2.cif
_cod_data_source_block a_a
_cod_depositor_comments 'Adding full bibliography for 1574616.cif.'
_cod_database_code 1574616
_shelx_shelxl_version_number 2018/3
_shelx_space_group_comment
;
The symmetry employed for this shelxl refinement is uniquely defined
by the following loop, which should always be used as a source of
symmetry information in preference to the above space-group names.
They are only intended as comments.
;
_shelx_estimated_absorpt_t_max 0.949
_shelx_estimated_absorpt_t_min 0.901
_olex2_refinement_description
;
1. Fixed Uiso
 At 1.2 times of:
  All C(H) groups
 At 1.5 times of:
  All O(H,H) groups
2. Restrained distances
 H5B-H6B
 2.5 with sigma of 0.02
 H5B-H6A
 2.8 with sigma of 0.01
3.a Free rotating group:
 O6(H6A,H6B), O5(H5A,H5B)
3.b Aromatic/amide H refined with riding coordinates:
 C3(H3), C4(H4), C6(H6), C7(H7), C11(H11), C9(H9), C14(H14), C15(H15),
 C17(H17), C18(H18), C22(H22), C23(H23), C25(H25), C26(H26), C30(H30), C29(H29),
  C28(H28), C32(H32), C33(H33), C35(H35), C36(H36), C38(H38), C39(H39),
 C41(H41), C42(H42), C43(H43), C45(H45), C44(H44), C20(H20), C19(H19), C46(H46),
  C47(H47), C48(H48), C50(H50), C51(H51), C53(H53), C54(H54), C60(H60),
 C59(H59), C57(H57), C56(H56), C63(H63), C61(H61), C62(H62)
;
_olex2_submission_special_instructions 'No special instructions were received'

loop_
_space_group_symop_operation_xyz
'x, y, z'
'-x+1/2, y+1/2, -z+1/2'
'-x, -y, -z'
'x-1/2, -y-1/2, z-1/2'

loop_
_atom_site_label
_atom_site_type_symbol
_atom_site_fract_x
_atom_site_fract_y
_atom_site_fract_z
_atom_site_U_iso_or_equiv
_atom_site_adp_type
_atom_site_occupancy
_atom_site_site_symmetry_order
_atom_site_calc_flag
_atom_site_refinement_flags_posn
_atom_site_refinement_flags_adp
_atom_site_refinement_flags_occupancy
_atom_site_disorder_assembly
_atom_site_disorder_group
Zn1 Zn 0.99762(4) 0.13286(2) 0.75165(2) 0.03562(13) Uani 1 1 d . . . . .
O1 O 1.1113(3) 0.16779(15) 0.66810(9) 0.0629(8) Uani 1 1 d . . . . .
O2 O 0.9042(2) 0.18010(12) 0.69446(8) 0.0442(6) Uani 1 1 d . . . . .
O3 O 1.3788(2) 0.36082(13) 0.30401(9) 0.0501(6) Uani 1 1 d . . . . .
O4 O 1.2485(3) 0.42725(14) 0.25308(10) 0.0582(7) Uani 1 1 d . . . . .
O6 O 1.3139(5) 0.2900(2) 0.66426(16) 0.1121(13) Uani 1 1 d G . . . .
H6A H 1.250730 0.304013 0.660658 0.168 Uiso 1 1 d DG U . . .
H6B H 1.366731 0.256139 0.661827 0.168 Uiso 1 1 d DG U . . .
N1 N 1.0781(3) 0.04216(14) 0.74605(11) 0.0411(7) Uani 1 1 d . . . . .
N2 N 1.2348(3) -0.03684(13) 0.74153(10) 0.0363(6) Uani 1 1 d . . . . .
N3 N 2.1433(3) -0.25436(14) 0.69708(10) 0.0412(7) Uani 1 1 d . . . . .
N4 N 2.3400(3) -0.31151(14) 0.71449(11) 0.0415(7) Uani 1 1 d . . . . .
N5 N 0.8704(3) 0.34679(14) 0.45871(10) 0.0384(7) Uani 1 1 d . . . . .
N6 N 0.0825(3) 0.54902(15) 0.41288(11) 0.0464(8) Uani 1 1 d . . . . .
N7 N -0.0181(3) 0.54571(17) 0.44322(13) 0.0625(9) Uani 1 1 d . . . . .
N8 N -0.0948(4) 0.60480(19) 0.37858(15) 0.0741(11) Uani 1 1 d . . . . .
C1 C 0.9885(4) 0.18883(17) 0.66279(13) 0.0413(8) Uani 1 1 d . . . . .
C2 C 0.9317(3) 0.22684(17) 0.61800(12) 0.0393(8) Uani 1 1 d . . . . .
C3 C 1.0143(4) 0.23730(18) 0.58135(13) 0.0452(9) Uani 1 1 d . . . . .
H3 H 1.105611 0.218882 0.584069 0.054 Uiso 1 1 calc R U . . .
C4 C 0.9647(4) 0.27426(19) 0.54096(13) 0.0462(9) Uani 1 1 d . . . . .
H4 H 1.022988 0.281052 0.516559 0.055 Uiso 1 1 calc R U . . .
C5 C 0.8294(3) 0.30186(17) 0.53555(12) 0.0384(8) Uani 1 1 d . . . . .
C6 C 0.7456(4) 0.29043(18) 0.57227(13) 0.0452(9) Uani 1 1 d . . . . .
H6 H 0.653600 0.308115 0.569421 0.054 Uiso 1 1 calc R U . . .
C7 C 0.7963(4) 0.25350(18) 0.61271(13) 0.0456(9) Uani 1 1 d . . . . .
H7 H 0.738264 0.246235 0.637110 0.055 Uiso 1 1 calc R U . . .
C8 C 0.7798(3) 0.34277(17) 0.49188(12) 0.0374(8) Uani 1 1 d . . . . .
C12 C 0.8347(3) 0.38377(16) 0.41902(11) 0.0350(8) Uani 1 1 d . . . . .
C11 C 0.7070(3) 0.41752(18) 0.41080(12) 0.0405(8) Uani 1 1 d . . . . .
H11 H 0.684539 0.442639 0.382204 0.049 Uiso 1 1 calc R U . . .
C10 C 0.6123(3) 0.41427(17) 0.44468(12) 0.0368(8) Uani 1 1 d . . . . .
C9 C 0.6511(3) 0.37580(17) 0.48580(12) 0.0397(8) Uani 1 1 d . . . . .
H9 H 0.589899 0.372105 0.509645 0.048 Uiso 1 1 calc R U . . .
C13 C 0.4749(3) 0.45070(17) 0.43714(12) 0.0377(8) Uani 1 1 d . . . . .
C14 C 0.3655(4) 0.43396(19) 0.46299(14) 0.0501(10) Uani 1 1 d . . . . .
H14 H 0.378835 0.399930 0.486238 0.060 Uiso 1 1 calc R U . . .
C15 C 0.2367(4) 0.4666(2) 0.45511(14) 0.0535(10) Uani 1 1 d . . . . .
H15 H 0.163348 0.454427 0.472884 0.064 Uiso 1 1 calc R U . . .
C16 C 0.2158(3) 0.51632(18) 0.42168(13) 0.0419(8) Uani 1 1 d . . . . .
C17 C 0.3234(4) 0.5351(2) 0.39637(15) 0.0570(11) Uani 1 1 d . . . . .
H17 H 0.310017 0.569925 0.373768 0.068 Uiso 1 1 calc R U . . .
C18 C 0.4518(4) 0.5024(2) 0.40441(14) 0.0558(11) Uani 1 1 d . . . . .
H18 H 0.525537 0.515588 0.387140 0.067 Uiso 1 1 calc R U . . .
C21 C 0.9419(3) 0.38614(17) 0.38470(12) 0.0366(8) Uani 1 1 d . . . . .
C22 C 1.0611(4) 0.3460(2) 0.39251(14) 0.0512(10) Uani 1 1 d . . . . .
H22 H 1.070807 0.316385 0.418920 0.061 Uiso 1 1 calc R U . . .
C23 C 1.1650(4) 0.34849(19) 0.36263(14) 0.0500(10) Uani 1 1 d . . . . .
H23 H 1.244858 0.320993 0.369028 0.060 Uiso 1 1 calc R U . . .
C24 C 1.1533(3) 0.39075(17) 0.32352(12) 0.0365(8) Uani 1 1 d . . . . .
C25 C 1.0351(4) 0.43017(19) 0.31490(13) 0.0462(9) Uani 1 1 d . . . . .
H25 H 1.025254 0.459031 0.288037 0.055 Uiso 1 1 calc R U . . .
C26 C 0.9307(3) 0.42818(18) 0.34491(12) 0.0438(9) Uani 1 1 d . . . . .
H26 H 0.850984 0.455712 0.338255 0.053 Uiso 1 1 calc R U . . .
C27 C 1.2664(3) 0.39398(18) 0.29087(13) 0.0416(8) Uani 1 1 d . . . . .
C30 C 1.0301(4) -0.01485(19) 0.76502(15) 0.0559(11) Uani 1 1 d . . . . .
H30 H 0.943879 -0.019242 0.777755 0.067 Uiso 1 1 calc R U . . .
C29 C 1.1250(4) -0.06338(19) 0.76261(16) 0.0580(11) Uani 1 1 d . . . . .
H29 H 1.117620 -0.107059 0.773291 0.070 Uiso 1 1 calc R U . . .
C28 C 1.2014(3) 0.02718(17) 0.73218(12) 0.0404(8) Uani 1 1 d . . . . .
H28 H 1.258614 0.057042 0.717690 0.048 Uiso 1 1 calc R U . . .
C31 C 1.3629(3) -0.06943(16) 0.73279(12) 0.0359(8) Uani 1 1 d . . . . .
C32 C 1.4615(4) -0.03695(18) 0.70962(14) 0.0481(9) Uani 1 1 d . . . . .
H32 H 1.443362 0.006146 0.697946 0.058 Uiso 1 1 calc R U . . .
C33 C 1.5868(4) -0.06766(18) 0.70354(14) 0.0481(9) Uani 1 1 d . . . . .
H33 H 1.653765 -0.044790 0.687910 0.058 Uiso 1 1 calc R U . . .
C34 C 1.6172(3) -0.13173(17) 0.71992(12) 0.0399(8) Uani 1 1 d . . . . .
C35 C 1.5148(4) -0.16318(18) 0.74247(14) 0.0483(9) Uani 1 1 d . . . . .
H35 H 1.531544 -0.206612 0.753611 0.058 Uiso 1 1 calc R U . . .
C36 C 1.3890(4) -0.13307(17) 0.74921(14) 0.0472(9) Uani 1 1 d . . . . .
H36 H 1.321711 -0.155686 0.764842 0.057 Uiso 1 1 calc R U . . .
C37 C 1.7533(3) -0.16390(17) 0.71344(13) 0.0410(8) Uani 1 1 d . . . . .
C38 C 1.8103(4) -0.21305(19) 0.74507(14) 0.0487(9) Uani 1 1 d . . . . .
H38 H 1.761447 -0.225944 0.770876 0.058 Uiso 1 1 calc R U . . .
C39 C 1.9366(4) -0.24348(19) 0.73970(14) 0.0497(9) Uani 1 1 d . . . . .
H39 H 1.972414 -0.277198 0.761257 0.060 Uiso 1 1 calc R U . . .
C40 C 2.0100(3) -0.22409(17) 0.70250(13) 0.0408(8) Uani 1 1 d . . . . .
C41 C 1.9556(4) -0.1763(2) 0.67029(15) 0.0562(11) Uani 1 1 d . . . . .
H41 H 2.005068 -0.163629 0.644597 0.067 Uiso 1 1 calc R U . . .
C42 C 1.8277(4) -0.14686(19) 0.67563(15) 0.0547(10) Uani 1 1 d . . . . .
H42 H 1.790475 -0.114535 0.653082 0.066 Uiso 1 1 calc R U . . .
C43 C 2.2173(4) -0.2495(2) 0.65754(14) 0.0520(10) Uani 1 1 d . . . . .
H43 H 2.189635 -0.226041 0.628442 0.062 Uiso 1 1 calc R U . . .
C45 C 2.2224(3) -0.29237(17) 0.73030(13) 0.0407(8) Uani 1 1 d . . . . .
H45 H 2.196712 -0.303756 0.760883 0.049 Uiso 1 1 calc R U . . .
C44 C 2.3368(4) -0.28479(18) 0.66889(14) 0.0478(9) Uani 1 1 d . . . . .
H44 H 2.407450 -0.290307 0.648557 0.057 Uiso 1 1 calc R U . . .
C20 C -0.1264(4) 0.58102(19) 0.42187(15) 0.0513(10) Uani 1 1 d . . . . .
H20 H -0.211637 0.588450 0.434642 0.062 Uiso 1 1 calc R U . . .
C19 C 0.0352(4) 0.58504(18) 0.37395(13) 0.0458(9) Uani 1 1 d . . . . .
H19 H 0.085173 0.594790 0.347744 0.055 Uiso 1 1 calc R U . . .
N9 N 0.3998(6) 0.2148(3) 0.49996(19) 0.1028(15) Uani 1 1 d . . . . .
N10 N 0.5642(4) 0.16841(19) 0.46122(14) 0.0707(10) Uani 1 1 d . . . . .
N11 N 1.4312(4) -0.0652(2) 0.38860(16) 0.0749(11) Uani 1 1 d . . . . .
N12 N 1.5606(5) -0.1302(2) 0.3465(2) 0.1058(16) Uani 1 1 d . . . . .
C46 C 0.3654(7) 0.2224(3) 0.4510(2) 0.106(2) Uani 1 1 d . . . . .
H46 H 0.283893 0.244300 0.435988 0.127 Uiso 1 1 calc R U . . .
C47 C 0.4635(6) 0.1945(3) 0.4269(2) 0.0954(17) Uani 1 1 d . . . . .
H47 H 0.462731 0.193212 0.392818 0.115 Uiso 1 1 calc R U . . .
C48 C 0.5200(6) 0.1826(3) 0.5045(2) 0.0911(16) Uani 1 1 d . . . . .
H48 H 0.570701 0.170653 0.534838 0.109 Uiso 1 1 calc R U . . .
C49 C 0.6890(5) 0.1339(2) 0.45286(17) 0.0644(11) Uani 1 1 d . . . . .
C50 C 0.8045(6) 0.1304(3) 0.48893(19) 0.0839(15) Uani 1 1 d . . . . .
H50 H 0.800809 0.150150 0.519526 0.101 Uiso 1 1 calc R U . . .
C51 C 0.9249(6) 0.0980(3) 0.47978(19) 0.0844(15) Uani 1 1 d . . . . .
H51 H 1.002831 0.095981 0.504623 0.101 Uiso 1 1 calc R U . . .
C52 C 0.9359(5) 0.0679(2) 0.43513(16) 0.0626(11) Uani 1 1 d . . . . .
C53 C 0.8174(5) 0.0726(3) 0.40060(17) 0.0797(14) Uani 1 1 d . . . . .
H53 H 0.819249 0.052688 0.369968 0.096 Uiso 1 1 calc R U . . .
C54 C 0.6962(5) 0.1053(3) 0.40922(17) 0.0780(14) Uani 1 1 d . . . . .
H54 H 0.618052 0.107587 0.384490 0.094 Uiso 1 1 calc R U . . .
C55 C 1.0656(5) 0.0336(2) 0.42486(16) 0.0638(11) Uani 1 1 d . . . . .
C60 C 1.2002(5) 0.0495(3) 0.44820(18) 0.0826(15) Uani 1 1 d . . . . .
H60 H 1.210291 0.082521 0.472276 0.099 Uiso 1 1 calc R U . . .
C59 C 1.3200(5) 0.0172(3) 0.43645(19) 0.0850(15) Uani 1 1 d . . . . .
H59 H 1.409782 0.028973 0.452701 0.102 Uiso 1 1 calc R U . . .
C58 C 1.3097(5) -0.0317(2) 0.40142(17) 0.0687(12) Uani 1 1 d . . . . .
C57 C 1.1786(5) -0.0459(3) 0.3777(2) 0.0873(16) Uani 1 1 d . . . . .
H57 H 1.168986 -0.077797 0.352838 0.105 Uiso 1 1 calc R U . . .
C56 C 1.0600(5) -0.0145(3) 0.3894(2) 0.0844(15) Uani 1 1 d . . . . .
H56 H 0.971081 -0.026320 0.372441 0.101 Uiso 1 1 calc R U . . .
C63 C 1.4336(6) -0.1074(3) 0.3499(2) 0.0924(16) Uani 1 1 d . . . . .
H63 H 1.352568 -0.118861 0.328176 0.111 Uiso 1 1 calc R U . . .
C61 C 1.5698(6) -0.0612(3) 0.4110(2) 0.0954(17) Uani 1 1 d . . . . .
H61 H 1.604383 -0.035538 0.438334 0.114 Uiso 1 1 calc R U . . .
C62 C 1.6458(6) -0.1017(3) 0.3855(2) 0.0969(18) Uani 1 1 d . . . . .
H62 H 1.743628 -0.109423 0.393244 0.116 Uiso 1 1 calc R U . . .
O5 O 1.3800(4) 0.32568(19) 0.56700(16) 0.0965(11) Uani 1 1 d G . . . .
H5A H 1.348271 0.296062 0.552051 0.145 Uiso 1 1 d G U . . .
H5B H 1.440439 0.319961 0.592778 0.145 Uiso 1 1 d DG U . . .

loop_
_atom_site_aniso_label
_atom_site_aniso_U_11
_atom_site_aniso_U_22
_atom_site_aniso_U_33
_atom_site_aniso_U_23
_atom_site_aniso_U_13
_atom_site_aniso_U_12
Zn1 0.0306(2) 0.0361(2) 0.0421(2) 0.00465(19) 0.01215(15) 0.00263(17)
O1 0.0521(16) 0.087(2) 0.0519(17) 0.0242(15) 0.0150(13) 0.0269(15)
O2 0.0446(14) 0.0473(15) 0.0425(14) 0.0101(12) 0.0127(11) 0.0013(11)
O3 0.0362(13) 0.0685(18) 0.0488(15) 0.0001(13) 0.0169(11) 0.0068(12)
O4 0.0545(16) 0.073(2) 0.0522(17) 0.0122(15) 0.0265(13) 0.0046(14)
O6 0.139(4) 0.100(3) 0.090(3) 0.007(2) -0.008(3) 0.011(3)
N1 0.0380(16) 0.0394(17) 0.0477(18) 0.0025(14) 0.0118(13) 0.0044(13)
N2 0.0350(15) 0.0320(16) 0.0427(17) -0.0016(13) 0.0080(12) 0.0032(12)
N3 0.0343(15) 0.0466(18) 0.0438(17) -0.0022(14) 0.0093(13) 0.0044(13)
N4 0.0336(15) 0.0423(17) 0.0501(18) -0.0049(14) 0.0115(13) -0.0003(12)
N5 0.0332(15) 0.0469(18) 0.0365(16) 0.0021(13) 0.0100(12) 0.0023(12)
N6 0.0361(16) 0.0485(19) 0.056(2) -0.0067(16) 0.0100(14) 0.0100(13)
N7 0.053(2) 0.059(2) 0.078(3) 0.0029(19) 0.0161(18) 0.0115(17)
N8 0.063(2) 0.067(3) 0.093(3) -0.005(2) 0.014(2) 0.0128(19)
C1 0.044(2) 0.039(2) 0.041(2) 0.0008(16) 0.0072(16) 0.0005(16)
C2 0.0405(19) 0.041(2) 0.0366(19) 0.0057(16) 0.0080(15) 0.0021(15)
C3 0.0380(19) 0.056(2) 0.043(2) 0.0080(18) 0.0089(16) 0.0091(16)
C4 0.0384(19) 0.062(3) 0.041(2) 0.0112(18) 0.0156(16) 0.0072(17)
C5 0.0330(18) 0.046(2) 0.0373(19) 0.0051(16) 0.0085(14) 0.0037(15)
C6 0.0341(18) 0.059(2) 0.045(2) 0.0087(18) 0.0125(16) 0.0096(16)
C7 0.042(2) 0.055(2) 0.043(2) 0.0093(18) 0.0172(16) 0.0044(17)
C8 0.0338(18) 0.046(2) 0.0333(18) 0.0015(15) 0.0086(14) 0.0023(15)
C12 0.0316(17) 0.044(2) 0.0301(18) 0.0007(15) 0.0062(14) 0.0025(14)
C11 0.0368(19) 0.052(2) 0.0342(19) 0.0071(16) 0.0097(15) 0.0085(16)
C10 0.0312(17) 0.044(2) 0.0365(19) -0.0020(16) 0.0078(14) 0.0036(14)
C9 0.0316(17) 0.054(2) 0.0350(19) 0.0013(17) 0.0113(14) 0.0032(15)
C13 0.0335(18) 0.044(2) 0.0366(19) -0.0020(16) 0.0096(14) 0.0038(15)
C14 0.041(2) 0.060(3) 0.052(2) 0.016(2) 0.0158(17) 0.0141(18)
C15 0.040(2) 0.066(3) 0.059(2) 0.009(2) 0.0212(18) 0.0130(18)
C16 0.0363(19) 0.045(2) 0.045(2) -0.0049(17) 0.0055(16) 0.0083(15)
C17 0.049(2) 0.064(3) 0.061(3) 0.019(2) 0.0180(19) 0.0191(19)
C18 0.044(2) 0.069(3) 0.058(3) 0.017(2) 0.0217(19) 0.0148(19)
C21 0.0317(17) 0.044(2) 0.0349(18) -0.0026(15) 0.0083(14) 0.0019(14)
C22 0.046(2) 0.064(3) 0.049(2) 0.0186(19) 0.0214(18) 0.0164(18)
C23 0.038(2) 0.059(3) 0.056(2) 0.008(2) 0.0169(18) 0.0144(17)
C24 0.0315(17) 0.044(2) 0.0350(19) -0.0048(16) 0.0095(14) -0.0019(14)
C25 0.045(2) 0.056(2) 0.040(2) 0.0107(18) 0.0153(16) 0.0101(17)
C26 0.0351(19) 0.057(2) 0.042(2) 0.0078(18) 0.0131(15) 0.0123(16)
C27 0.0355(19) 0.046(2) 0.045(2) -0.0106(18) 0.0143(16) -0.0027(16)
C30 0.051(2) 0.042(2) 0.081(3) 0.009(2) 0.031(2) 0.0027(18)
C29 0.050(2) 0.041(2) 0.089(3) 0.011(2) 0.030(2) 0.0028(18)
C28 0.0376(19) 0.039(2) 0.046(2) 0.0005(16) 0.0108(16) 0.0051(15)
C31 0.0347(18) 0.036(2) 0.0364(18) -0.0093(15) 0.0026(14) 0.0056(14)
C32 0.050(2) 0.040(2) 0.059(2) 0.0087(18) 0.0209(18) 0.0103(17)
C33 0.048(2) 0.046(2) 0.054(2) 0.0079(18) 0.0196(18) 0.0059(17)
C34 0.0367(18) 0.041(2) 0.0412(19) -0.0037(17) 0.0037(15) 0.0037(15)
C35 0.045(2) 0.0286(18) 0.072(3) 0.0018(18) 0.0099(19) 0.0036(16)
C36 0.041(2) 0.035(2) 0.068(3) 0.0006(19) 0.0146(18) 0.0002(16)
C37 0.0348(18) 0.040(2) 0.048(2) -0.0034(17) 0.0033(16) 0.0039(15)
C38 0.042(2) 0.058(3) 0.048(2) 0.0095(19) 0.0148(17) 0.0105(17)
C39 0.041(2) 0.055(2) 0.054(2) 0.0135(19) 0.0102(17) 0.0144(17)
C40 0.0338(18) 0.043(2) 0.046(2) -0.0026(17) 0.0068(15) 0.0058(15)
C41 0.051(2) 0.062(3) 0.060(3) 0.015(2) 0.0220(19) 0.015(2)
C42 0.052(2) 0.056(3) 0.059(3) 0.016(2) 0.0154(19) 0.0181(19)
C43 0.047(2) 0.064(3) 0.046(2) 0.0071(19) 0.0125(18) 0.0065(19)
C45 0.0330(18) 0.044(2) 0.045(2) -0.0032(17) 0.0065(16) 0.0034(15)
C44 0.038(2) 0.054(2) 0.053(2) 0.0013(19) 0.0120(17) 0.0023(17)
C20 0.034(2) 0.054(2) 0.067(3) 0.009(2) 0.0115(18) 0.0151(17)
C19 0.045(2) 0.050(2) 0.044(2) 0.0074(18) 0.0113(17) 0.0134(17)
N9 0.107(4) 0.101(4) 0.100(4) 0.000(3) 0.015(3) 0.018(3)
N10 0.083(3) 0.065(3) 0.062(2) 0.005(2) 0.004(2) -0.010(2)
N11 0.066(3) 0.076(3) 0.081(3) 0.018(2) 0.004(2) -0.004(2)
N12 0.079(3) 0.094(4) 0.143(5) -0.001(3) 0.014(3) 0.010(3)
C46 0.100(4) 0.116(5) 0.100(5) 0.033(4) 0.010(4) 0.022(4)
C47 0.096(4) 0.112(5) 0.078(4) 0.022(3) 0.010(3) 0.018(4)
C48 0.106(4) 0.092(4) 0.073(4) -0.007(3) 0.005(3) 0.007(3)
C49 0.073(3) 0.056(3) 0.063(3) 0.001(2) 0.006(2) -0.014(2)
C50 0.098(4) 0.080(4) 0.069(3) -0.020(3) -0.006(3) 0.000(3)
C51 0.092(4) 0.083(4) 0.072(3) -0.015(3) -0.013(3) 0.004(3)
C52 0.076(3) 0.057(3) 0.054(3) 0.003(2) 0.004(2) -0.013(2)
C53 0.081(3) 0.102(4) 0.056(3) -0.019(3) 0.005(3) -0.013(3)
C54 0.078(3) 0.099(4) 0.054(3) -0.009(3) -0.004(2) -0.012(3)
C55 0.072(3) 0.063(3) 0.056(3) 0.005(2) 0.005(2) -0.014(2)
C60 0.083(4) 0.095(4) 0.067(3) -0.013(3) -0.003(3) -0.013(3)
C59 0.070(3) 0.105(4) 0.076(3) -0.003(3) -0.004(3) -0.010(3)
C58 0.074(3) 0.068(3) 0.063(3) 0.010(2) 0.007(2) -0.012(2)
C57 0.068(3) 0.080(4) 0.112(4) -0.028(3) 0.006(3) -0.014(3)
C56 0.069(3) 0.082(4) 0.100(4) -0.023(3) 0.003(3) -0.023(3)
C63 0.079(4) 0.084(4) 0.114(5) -0.007(4) 0.012(3) 0.006(3)
C61 0.076(4) 0.112(5) 0.093(4) 0.012(4) -0.004(3) -0.010(3)
C62 0.074(4) 0.100(5) 0.116(5) 0.021(4) 0.011(4) 0.012(3)
O5 0.080(3) 0.106(3) 0.109(3) 0.010(2) 0.030(2) 0.014(2)

loop_
_atom_type_symbol
_atom_type_description
_atom_type_scat_dispersion_real
_atom_type_scat_dispersion_imag
_atom_type_scat_source
C C 0.0033 0.0016 'International Tables Vol C Tables 4.2.6.8 and 6.1.1.4'
H H 0.0000 0.0000 'International Tables Vol C Tables 4.2.6.8 and 6.1.1.4'
N N 0.0061 0.0033 'International Tables Vol C Tables 4.2.6.8 and 6.1.1.4'
O O 0.0106 0.0060 'International Tables Vol C Tables 4.2.6.8 and 6.1.1.4'
Zn Zn 0.2839 1.4301 'International Tables Vol C Tables 4.2.6.8 and 6.1.1.4'

loop_
_geom_angle_atom_site_label_1
_geom_angle_atom_site_label_2
_geom_angle_atom_site_label_3
_geom_angle
_geom_angle_site_symmetry_1
_geom_angle_site_symmetry_3
_geom_angle_publ_flag
O2 Zn1 O3 108.67(10) . 4_566 ?
O2 Zn1 N1 121.58(11) . . ?
O2 Zn1 N4 109.40(11) . 2_856 ?
O3 Zn1 N1 112.45(11) 4_566 . ?
O3 Zn1 N4 95.92(11) 4_566 2_856 ?
N1 Zn1 N4 105.67(11) . 2_856 ?
C1 O2 Zn1 111.3(2) . . ?
C27 O3 Zn1 107.6(2) . 4_665 ?
H6A O6 H6B 149.6 . . ?
C30 N1 Zn1 126.3(2) . . ?
C28 N1 Zn1 126.7(2) . . ?
C28 N1 C30 105.8(3) . . ?
C29 N2 C31 127.1(3) . . ?
C28 N2 C29 106.5(3) . . ?
C28 N2 C31 126.3(3) . . ?
C43 N3 C40 127.2(3) . . ?
C45 N3 C40 126.4(3) . . ?
C45 N3 C43 106.4(3) . . ?
C45 N4 Zn1 129.7(2) . 2_846 ?
C45 N4 C44 106.0(3) . . ?
C44 N4 Zn1 124.3(2) . 2_846 ?
C12 N5 C8 118.6(3) . . ?
N7 N6 C16 124.0(3) . . ?
C19 N6 N7 109.7(3) . . ?
C19 N6 C16 126.2(3) . . ?
C20 N7 N6 105.7(3) . . ?
C19 N8 C20 107.4(3) . . ?
O1 C1 O2 122.9(3) . . ?
O1 C1 C2 120.4(3) . . ?
O2 C1 C2 116.6(3) . . ?
C3 C2 C1 120.6(3) . . ?
C3 C2 C7 118.5(3) . . ?
C7 C2 C1 120.9(3) . . ?
C2 C3 H3 119.6 . . ?
C4 C3 C2 120.9(3) . . ?
C4 C3 H3 119.6 . . ?
C3 C4 H4 119.5 . . ?
C3 C4 C5 121.1(3) . . ?
C5 C4 H4 119.5 . . ?
C4 C5 C8 119.9(3) . . ?
C6 C5 C4 117.9(3) . . ?
C6 C5 C8 122.3(3) . . ?
C5 C6 H6 119.7 . . ?
C7 C6 C5 120.6(3) . . ?
C7 C6 H6 119.7 . . ?
C2 C7 H7 119.5 . . ?
C6 C7 C2 121.0(3) . . ?
C6 C7 H7 119.5 . . ?
N5 C8 C5 115.1(3) . . ?
N5 C8 C9 121.8(3) . . ?
C9 C8 C5 123.1(3) . . ?
N5 C12 C11 122.1(3) . . ?
N5 C12 C21 115.0(3) . . ?
C11 C12 C21 122.8(3) . . ?
C12 C11 H11 119.9 . . ?
C10 C11 C12 120.1(3) . . ?
C10 C11 H11 119.9 . . ?
C11 C10 C13 121.4(3) . . ?
C9 C10 C11 117.1(3) . . ?
C9 C10 C13 121.6(3) . . ?
C8 C9 C10 120.2(3) . . ?
C8 C9 H9 119.9 . . ?
C10 C9 H9 119.9 . . ?
C14 C13 C10 120.9(3) . . ?
C18 C13 C10 121.7(3) . . ?
C18 C13 C14 117.4(3) . . ?
C13 C14 H14 119.5 . . ?
C13 C14 C15 121.0(3) . . ?
C15 C14 H14 119.5 . . ?
C14 C15 H15 119.8 . . ?
C16 C15 C14 120.3(3) . . ?
C16 C15 H15 119.8 . . ?
C15 C16 N6 120.3(3) . . ?
C15 C16 C17 120.1(3) . . ?
C17 C16 N6 119.6(3) . . ?
C16 C17 H17 120.3 . . ?
C16 C17 C18 119.4(4) . . ?
C18 C17 H17 120.3 . . ?
C13 C18 C17 121.9(3) . . ?
C13 C18 H18 119.1 . . ?
C17 C18 H18 119.1 . . ?
C22 C21 C12 119.9(3) . . ?
C26 C21 C12 122.8(3) . . ?
C26 C21 C22 117.2(3) . . ?
C21 C22 H22 119.2 . . ?
C23 C22 C21 121.7(3) . . ?
C23 C22 H22 119.2 . . ?
C22 C23 H23 119.7 . . ?
C24 C23 C22 120.6(3) . . ?
C24 C23 H23 119.7 . . ?
C23 C24 C25 118.5(3) . . ?
C23 C24 C27 120.9(3) . . ?
C25 C24 C27 120.6(3) . . ?
C24 C25 H25 119.4 . . ?
C24 C25 C26 121.3(3) . . ?
C26 C25 H25 119.4 . . ?
C21 C26 H26 119.6 . . ?
C25 C26 C21 120.8(3) . . ?
C25 C26 H26 119.6 . . ?
O3 C27 C24 116.8(3) . . ?
O4 C27 O3 122.9(3) . . ?
O4 C27 C24 120.3(3) . . ?
N1 C30 H30 125.2 . . ?
C29 C30 N1 109.7(3) . . ?
C29 C30 H30 125.2 . . ?
N2 C29 H29 126.6 . . ?
C30 C29 N2 106.8(3) . . ?
C30 C29 H29 126.6 . . ?
N1 C28 N2 111.1(3) . . ?
N1 C28 H28 124.4 . . ?
N2 C28 H28 124.4 . . ?
C32 C31 N2 120.5(3) . . ?
C32 C31 C36 119.9(3) . . ?
C36 C31 N2 119.6(3) . . ?
C31 C32 H32 120.1 . . ?
C31 C32 C33 119.9(3) . . ?
C33 C32 H32 120.1 . . ?
C32 C33 H33 119.1 . . ?
C32 C33 C34 121.8(3) . . ?
C34 C33 H33 119.1 . . ?
C33 C34 C37 121.1(3) . . ?
C35 C34 C33 116.7(3) . . ?
C35 C34 C37 122.1(3) . . ?
C34 C35 H35 118.8 . . ?
C36 C35 C34 122.3(3) . . ?
C36 C35 H35 118.8 . . ?
C31 C36 H36 120.3 . . ?
C35 C36 C31 119.4(3) . . ?
C35 C36 H36 120.3 . . ?
C38 C37 C34 120.9(3) . . ?
C42 C37 C34 121.8(3) . . ?
C42 C37 C38 117.3(3) . . ?
C37 C38 H38 119.1 . . ?
C39 C38 C37 121.8(3) . . ?
C39 C38 H38 119.1 . . ?
C38 C39 H39 120.3 . . ?
C40 C39 C38 119.4(3) . . ?
C40 C39 H39 120.3 . . ?
C39 C40 N3 120.1(3) . . ?
C41 C40 N3 119.8(3) . . ?
C41 C40 C39 120.1(3) . . ?
C40 C41 H41 120.1 . . ?
C40 C41 C42 119.8(4) . . ?
C42 C41 H41 120.1 . . ?
C37 C42 H42 119.3 . . ?
C41 C42 C37 121.4(4) . . ?
C41 C42 H42 119.3 . . ?
N3 C43 H43 126.8 . . ?
C44 C43 N3 106.5(3) . . ?
C44 C43 H43 126.8 . . ?
N3 C45 H45 124.3 . . ?
N4 C45 N3 111.4(3) . . ?
N4 C45 H45 124.3 . . ?
N4 C44 H44 125.1 . . ?
C43 C44 N4 109.7(3) . . ?
C43 C44 H44 125.1 . . ?
N7 C20 N8 109.3(3) . . ?
N7 C20 H20 125.3 . . ?
N8 C20 H20 125.3 . . ?
N6 C19 H19 126.1 . . ?
N8 C19 N6 107.9(3) . . ?
N8 C19 H19 126.1 . . ?
C48 N9 C46 104.0(5) . . ?
C47 N10 C49 127.0(4) . . ?
C48 N10 C47 105.1(5) . . ?
C48 N10 C49 128.0(4) . . ?
C63 N11 C58 126.3(4) . . ?
C63 N11 C61 105.6(5) . . ?
C61 N11 C58 128.1(5) . . ?
C63 N12 C62 104.1(5) . . ?
N9 C46 H46 124.5 . . ?
C47 C46 N9 110.9(5) . . ?
C47 C46 H46 124.5 . . ?
N10 C47 H47 126.6 . . ?
C46 C47 N10 106.8(5) . . ?
C46 C47 H47 126.6 . . ?
N9 C48 N10 113.3(5) . . ?
N9 C48 H48 123.4 . . ?
N10 C48 H48 123.4 . . ?
C50 C49 N10 120.5(4) . . ?
C54 C49 N10 120.1(4) . . ?
C54 C49 C50 119.4(5) . . ?
C49 C50 H50 120.2 . . ?
C51 C50 C49 119.5(5) . . ?
C51 C50 H50 120.2 . . ?
C50 C51 H51 118.7 . . ?
C50 C51 C52 122.6(5) . . ?
C52 C51 H51 118.7 . . ?
C51 C52 C55 122.9(4) . . ?
C53 C52 C51 115.5(5) . . ?
C53 C52 C55 121.7(4) . . ?
C52 C53 H53 118.7 . . ?
C52 C53 C54 122.6(5) . . ?
C54 C53 H53 118.7 . . ?
C49 C54 C53 120.5(5) . . ?
C49 C54 H54 119.8 . . ?
C53 C54 H54 119.8 . . ?
C60 C55 C52 122.8(4) . . ?
C56 C55 C52 121.2(4) . . ?
C56 C55 C60 116.0(5) . . ?
C55 C60 H60 119.5 . . ?
C55 C60 C59 121.0(5) . . ?
C59 C60 H60 119.5 . . ?
C60 C59 H59 119.3 . . ?
C58 C59 C60 121.3(5) . . ?
C58 C59 H59 119.3 . . ?
C59 C58 N11 122.3(5) . . ?
C57 C58 N11 120.1(5) . . ?
C57 C58 C59 117.6(5) . . ?
C58 C57 H57 119.3 . . ?
C58 C57 C56 121.3(5) . . ?
C56 C57 H57 119.3 . . ?
C55 C56 H56 118.6 . . ?
C57 C56 C55 122.8(5) . . ?
C57 C56 H56 118.6 . . ?
N11 C63 H63 123.5 . . ?
N12 C63 N11 113.0(5) . . ?
N12 C63 H63 123.5 . . ?
N11 C61 H61 127.0 . . ?
C62 C61 N11 106.1(6) . . ?
C62 C61 H61 127.0 . . ?
N12 C62 H62 124.4 . . ?
C61 C62 N12 111.2(5) . . ?
C61 C62 H62 124.4 . . ?
H5A O5 H5B 120.6 . . ?

loop_
_geom_bond_atom_site_label_1
_geom_bond_atom_site_label_2
_geom_bond_distance
_geom_bond_site_symmetry_2
_geom_bond_publ_flag
Zn1 O2 1.955(2) . ?
Zn1 O3 1.959(2) 4_566 ?
Zn1 N1 2.008(3) . ?
Zn1 N4 2.036(3) 2_856 ?
O1 C1 1.234(4) . ?
O2 C1 1.277(4) . ?
O3 C27 1.274(4) . ?
O4 C27 1.236(4) . ?
O6 H6A 0.6598 . ?
O6 H6B 0.8601 . ?
N1 C30 1.374(4) . ?
N1 C28 1.319(4) . ?
N2 C29 1.374(4) . ?
N2 C28 1.354(4) . ?
N2 C31 1.436(4) . ?
N3 C40 1.436(4) . ?
N3 C43 1.382(4) . ?
N3 C45 1.347(4) . ?
N4 C45 1.315(4) . ?
N4 C44 1.368(4) . ?
N5 C8 1.344(4) . ?
N5 C12 1.334(4) . ?
N6 N7 1.358(4) . ?
N6 C16 1.423(4) . ?
N6 C19 1.327(4) . ?
N7 C20 1.326(5) . ?
N8 C20 1.361(5) . ?
N8 C19 1.324(5) . ?
C1 C2 1.496(5) . ?
C2 C3 1.380(4) . ?
C2 C7 1.387(5) . ?
C3 H3 0.9400 . ?
C3 C4 1.374(5) . ?
C4 H4 0.9400 . ?
C4 C5 1.393(4) . ?
C5 C6 1.393(4) . ?
C5 C8 1.488(5) . ?
C6 H6 0.9400 . ?
C6 C7 1.377(5) . ?
C7 H7 0.9400 . ?
C8 C9 1.386(4) . ?
C12 C11 1.387(4) . ?
C12 C21 1.486(4) . ?
C11 H11 0.9400 . ?
C11 C10 1.387(4) . ?
C10 C9 1.386(5) . ?
C10 C13 1.492(4) . ?
C9 H9 0.9400 . ?
C13 C14 1.383(5) . ?
C13 C18 1.382(5) . ?
C14 H14 0.9400 . ?
C14 C15 1.384(5) . ?
C15 H15 0.9400 . ?
C15 C16 1.364(5) . ?
C16 C17 1.371(5) . ?
C17 H17 0.9400 . ?
C17 C18 1.383(5) . ?
C18 H18 0.9400 . ?
C21 C22 1.390(5) . ?
C21 C26 1.384(5) . ?
C22 H22 0.9400 . ?
C22 C23 1.373(5) . ?
C23 H23 0.9400 . ?
C23 C24 1.372(5) . ?
C24 C25 1.375(5) . ?
C24 C27 1.498(4) . ?
C25 H25 0.9400 . ?
C25 C26 1.379(4) . ?
C26 H26 0.9400 . ?
C30 H30 0.9400 . ?
C30 C29 1.344(5) . ?
C29 H29 0.9400 . ?
C28 H28 0.9400 . ?
C31 C32 1.374(5) . ?
C31 C36 1.380(5) . ?
C32 H32 0.9400 . ?
C32 C33 1.376(5) . ?
C33 H33 0.9400 . ?
C33 C34 1.394(5) . ?
C34 C35 1.382(5) . ?
C34 C37 1.483(4) . ?
C35 H35 0.9400 . ?
C35 C36 1.379(5) . ?
C36 H36 0.9400 . ?
C37 C38 1.387(5) . ?
C37 C42 1.384(5) . ?
C38 H38 0.9400 . ?
C38 C39 1.378(5) . ?
C39 H39 0.9400 . ?
C39 C40 1.377(5) . ?
C40 C41 1.369(5) . ?
C41 H41 0.9400 . ?
C41 C42 1.382(5) . ?
C42 H42 0.9400 . ?
C43 H43 0.9400 . ?
C43 C44 1.345(5) . ?
C45 H45 0.9400 . ?
C44 H44 0.9400 . ?
C20 H20 0.9400 . ?
C19 H19 0.9400 . ?
N9 C46 1.356(7) . ?
N9 C48 1.309(6) . ?
N10 C47 1.360(6) . ?
N10 C48 1.352(6) . ?
N10 C49 1.426(6) . ?
N11 C58 1.427(6) . ?
N11 C63 1.372(6) . ?
N11 C61 1.381(6) . ?
N12 C63 1.310(6) . ?
N12 C62 1.383(7) . ?
C46 H46 0.9400 . ?
C46 C47 1.346(7) . ?
C47 H47 0.9400 . ?
C48 H48 0.9400 . ?
C49 C50 1.381(6) . ?
C49 C54 1.349(6) . ?
C50 H50 0.9400 . ?
C50 C51 1.375(7) . ?
C51 H51 0.9400 . ?
C51 C52 1.393(6) . ?
C52 C53 1.377(6) . ?
C52 C55 1.478(6) . ?
C53 H53 0.9400 . ?
C53 C54 1.380(6) . ?
C54 H54 0.9400 . ?
C55 C60 1.391(6) . ?
C55 C56 1.379(6) . ?
C60 H60 0.9400 . ?
C60 C59 1.392(7) . ?
C59 H59 0.9400 . ?
C59 C58 1.380(7) . ?
C58 C57 1.359(6) . ?
C57 H57 0.9400 . ?
C57 C56 1.372(7) . ?
C56 H56 0.9400 . ?
C63 H63 0.9400 . ?
C61 H61 0.9400 . ?
C61 C62 1.355(7) . ?
C62 H62 0.9400 . ?
O5 H5A 0.7673 . ?
O5 H5B 0.8603 . ?

loop_
_geom_torsion_atom_site_label_1
_geom_torsion_atom_site_label_2
_geom_torsion_atom_site_label_3
_geom_torsion_atom_site_label_4
_geom_torsion
_geom_torsion_site_symmetry_1
_geom_torsion_site_symmetry_2
_geom_torsion_site_symmetry_3
_geom_torsion_site_symmetry_4
_geom_torsion_publ_flag
Zn1 O2 C1 O1 2.0(5) . . . . ?
Zn1 O2 C1 C2 -177.7(2) . . . . ?
Zn1 O3 C27 O4 -5.2(4) 4_665 . . . ?
Zn1 O3 C27 C24 174.4(2) 4_665 . . . ?
Zn1 N1 C30 C29 -168.0(3) . . . . ?
Zn1 N1 C28 N2 168.0(2) . . . . ?
Zn1 N4 C45 N3 178.3(2) 2_846 . . . ?
Zn1 N4 C44 C43 -178.4(3) 2_846 . . . ?
O1 C1 C2 C3 1.9(5) . . . . ?
O1 C1 C2 C7 -176.8(4) . . . . ?
O2 C1 C2 C3 -178.5(3) . . . . ?
O2 C1 C2 C7 2.8(5) . . . . ?
N1 C30 C29 N2 -0.3(5) . . . . ?
N2 C31 C32 C33 176.9(3) . . . . ?
N2 C31 C36 C35 -177.4(3) . . . . ?
N3 C40 C41 C42 -179.6(4) . . . . ?
N3 C43 C44 N4 -0.2(4) . . . . ?
N5 C8 C9 C10 0.1(5) . . . . ?
N5 C12 C11 C10 0.9(5) . . . . ?
N5 C12 C21 C22 6.8(5) . . . . ?
N5 C12 C21 C26 -171.8(3) . . . . ?
N6 N7 C20 N8 1.1(5) . . . . ?
N6 C16 C17 C18 -178.8(4) . . . . ?
N7 N6 C16 C15 16.3(5) . . . . ?
N7 N6 C16 C17 -163.6(4) . . . . ?
N7 N6 C19 N8 -0.3(4) . . . . ?
C1 C2 C3 C4 -177.5(3) . . . . ?
C1 C2 C7 C6 177.7(3) . . . . ?
C2 C3 C4 C5 -0.5(6) . . . . ?
C3 C2 C7 C6 -1.0(6) . . . . ?
C3 C4 C5 C6 -0.4(6) . . . . ?
C3 C4 C5 C8 178.8(3) . . . . ?
C4 C5 C6 C7 0.6(6) . . . . ?
C4 C5 C8 N5 3.6(5) . . . . ?
C4 C5 C8 C9 -175.0(3) . . . . ?
C5 C6 C7 C2 0.1(6) . . . . ?
C5 C8 C9 C10 178.7(3) . . . . ?
C6 C5 C8 N5 -177.2(3) . . . . ?
C6 C5 C8 C9 4.1(6) . . . . ?
C7 C2 C3 C4 1.2(6) . . . . ?
C8 N5 C12 C11 -0.6(5) . . . . ?
C8 N5 C12 C21 179.2(3) . . . . ?
C8 C5 C6 C7 -178.5(3) . . . . ?
C12 N5 C8 C5 -178.6(3) . . . . ?
C12 N5 C8 C9 0.1(5) . . . . ?
C12 C11 C10 C9 -0.7(5) . . . . ?
C12 C11 C10 C13 179.2(3) . . . . ?
C12 C21 C22 C23 -177.6(4) . . . . ?
C12 C21 C26 C25 177.9(3) . . . . ?
C11 C12 C21 C22 -173.4(3) . . . . ?
C11 C12 C21 C26 7.9(5) . . . . ?
C11 C10 C9 C8 0.2(5) . . . . ?
C11 C10 C13 C14 162.1(4) . . . . ?
C11 C10 C13 C18 -18.1(5) . . . . ?
C10 C13 C14 C15 -178.3(3) . . . . ?
C10 C13 C18 C17 178.3(4) . . . . ?
C9 C10 C13 C14 -17.9(5) . . . . ?
C9 C10 C13 C18 161.9(4) . . . . ?
C13 C10 C9 C8 -179.7(3) . . . . ?
C13 C14 C15 C16 -0.3(6) . . . . ?
C14 C13 C18 C17 -2.0(6) . . . . ?
C14 C15 C16 N6 178.8(4) . . . . ?
C14 C15 C16 C17 -1.3(6) . . . . ?
C15 C16 C17 C18 1.3(6) . . . . ?
C16 N6 N7 C20 -178.5(3) . . . . ?
C16 N6 C19 N8 177.6(3) . . . . ?
C16 C17 C18 C13 0.4(7) . . . . ?
C18 C13 C14 C15 1.9(6) . . . . ?
C21 C12 C11 C10 -178.8(3) . . . . ?
C21 C22 C23 C24 -0.6(6) . . . . ?
C22 C21 C26 C25 -0.7(6) . . . . ?
C22 C23 C24 C25 -0.3(6) . . . . ?
C22 C23 C24 C27 179.8(4) . . . . ?
C23 C24 C25 C26 0.7(6) . . . . ?
C23 C24 C27 O3 -6.8(5) . . . . ?
C23 C24 C27 O4 172.8(4) . . . . ?
C24 C25 C26 C21 -0.1(6) . . . . ?
C25 C24 C27 O3 173.3(3) . . . . ?
C25 C24 C27 O4 -7.2(5) . . . . ?
C26 C21 C22 C23 1.1(6) . . . . ?
C27 C24 C25 C26 -179.4(3) . . . . ?
C30 N1 C28 N2 -0.2(4) . . . . ?
C29 N2 C28 N1 0.0(4) . . . . ?
C29 N2 C31 C32 177.6(4) . . . . ?
C29 N2 C31 C36 -4.5(5) . . . . ?
C28 N1 C30 C29 0.3(5) . . . . ?
C28 N2 C29 C30 0.2(4) . . . . ?
C28 N2 C31 C32 -5.1(5) . . . . ?
C28 N2 C31 C36 172.8(3) . . . . ?
C31 N2 C29 C30 177.9(3) . . . . ?
C31 N2 C28 N1 -177.7(3) . . . . ?
C31 C32 C33 C34 0.6(6) . . . . ?
C32 C31 C36 C35 0.5(6) . . . . ?
C32 C33 C34 C35 0.2(6) . . . . ?
C32 C33 C34 C37 -179.5(3) . . . . ?
C33 C34 C35 C36 -0.7(6) . . . . ?
C33 C34 C37 C38 153.2(4) . . . . ?
C33 C34 C37 C42 -27.4(5) . . . . ?
C34 C35 C36 C31 0.3(6) . . . . ?
C34 C37 C38 C39 -179.9(3) . . . . ?
C34 C37 C42 C41 179.0(4) . . . . ?
C35 C34 C37 C38 -26.5(5) . . . . ?
C35 C34 C37 C42 152.9(4) . . . . ?
C36 C31 C32 C33 -1.0(6) . . . . ?
C37 C34 C35 C36 179.0(3) . . . . ?
C37 C38 C39 C40 1.1(6) . . . . ?
C38 C37 C42 C41 -1.7(6) . . . . ?
C38 C39 C40 N3 178.7(3) . . . . ?
C38 C39 C40 C41 -2.0(6) . . . . ?
C39 C40 C41 C42 1.0(6) . . . . ?
C40 N3 C43 C44 179.0(3) . . . . ?
C40 N3 C45 N4 -178.8(3) . . . . ?
C40 C41 C42 C37 0.8(6) . . . . ?
C42 C37 C38 C39 0.7(6) . . . . ?
C43 N3 C40 C39 167.6(4) . . . . ?
C43 N3 C40 C41 -11.8(6) . . . . ?
C43 N3 C45 N4 0.0(4) . . . . ?
C45 N3 C40 C39 -13.8(5) . . . . ?
C45 N3 C40 C41 166.8(4) . . . . ?
C45 N3 C43 C44 0.1(4) . . . . ?
C45 N4 C44 C43 0.2(4) . . . . ?
C44 N4 C45 N3 -0.1(4) . . . . ?
C20 N8 C19 N6 1.0(5) . . . . ?
C19 N6 N7 C20 -0.5(4) . . . . ?
C19 N6 C16 C15 -161.3(4) . . . . ?
C19 N6 C16 C17 18.7(6) . . . . ?
C19 N8 C20 N7 -1.4(5) . . . . ?
N9 C46 C47 N10 -0.3(8) . . . . ?
N10 C49 C50 C51 -178.7(5) . . . . ?
N10 C49 C54 C53 179.1(4) . . . . ?
N11 C58 C57 C56 179.8(5) . . . . ?
N11 C61 C62 N12 1.7(7) . . . . ?
C46 N9 C48 N10 -0.8(7) . . . . ?
C47 N10 C48 N9 0.6(7) . . . . ?
C47 N10 C49 C50 157.0(5) . . . . ?
C47 N10 C49 C54 -21.9(7) . . . . ?
C48 N9 C46 C47 0.7(8) . . . . ?
C48 N10 C47 C46 -0.2(6) . . . . ?
C48 N10 C49 C50 -22.8(7) . . . . ?
C48 N10 C49 C54 158.4(5) . . . . ?
C49 N10 C47 C46 -180.0(5) . . . . ?
C49 N10 C48 N9 -179.6(5) . . . . ?
C49 C50 C51 C52 0.0(8) . . . . ?
C50 C49 C54 C53 0.2(8) . . . . ?
C50 C51 C52 C53 -0.3(8) . . . . ?
C50 C51 C52 C55 179.3(5) . . . . ?
C51 C52 C53 C54 0.7(7) . . . . ?
C51 C52 C55 C60 -26.9(7) . . . . ?
C51 C52 C55 C56 156.3(5) . . . . ?
C52 C53 C54 C49 -0.6(8) . . . . ?
C52 C55 C60 C59 -178.1(5) . . . . ?
C52 C55 C56 C57 177.7(5) . . . . ?
C53 C52 C55 C60 152.7(5) . . . . ?
C53 C52 C55 C56 -24.0(7) . . . . ?
C54 C49 C50 C51 0.1(8) . . . . ?
C55 C52 C53 C54 -179.0(5) . . . . ?
C55 C60 C59 C58 -0.2(8) . . . . ?
C60 C55 C56 C57 0.8(8) . . . . ?
C60 C59 C58 N11 179.7(5) . . . . ?
C60 C59 C58 C57 1.9(8) . . . . ?
C59 C58 C57 C56 -2.4(8) . . . . ?
C58 N11 C63 N12 178.9(5) . . . . ?
C58 N11 C61 C62 -179.7(5) . . . . ?
C58 C57 C56 C55 1.0(9) . . . . ?
C56 C55 C60 C59 -1.2(7) . . . . ?
C63 N11 C58 C59 -170.3(5) . . . . ?
C63 N11 C58 C57 7.5(7) . . . . ?
C63 N11 C61 C62 -1.2(6) . . . . ?
C63 N12 C62 C61 -1.5(7) . . . . ?
C61 N11 C58 C59 7.9(7) . . . . ?
C61 N11 C58 C57 -174.4(5) . . . . ?
C61 N11 C63 N12 0.4(6) . . . . ?
C62 N12 C63 N11 0.6(7) . . . . ?
